data_4507672
loop_
_publ_author_name
'Kelley, Steven P.'
'Narita, Asako'
'Holbrey, John D.'
'Green, Keith D.'
'Reichert, W. Matthew'
'Rogers, Robin D.'

_publ_section_title
;
 Understanding the Effects of Ionicity in Salts, Solvates, Co-Crystals,
 Ionic Co-Crystals, and Ionic Liquids, Rather than Nomenclature, Is
 Critical to Understanding Their Behavior
;
_journal_issue 3
_journal_name_full 'Crystal Growth &amp; Design'
_journal_page_first 965
_journal_paper_doi 10.1021/cg4000439
_journal_volume 13
_journal_year 2013
_chemical_formula_sum 'C10 H17 Cl N4'
_chemical_formula_weight 228.73
_chemical_name_common '1,2-dimethylimidazolium chloride'
_chemical_name_systematic
; 
 ? 
;
_space_group_IT_number 29
_symmetry_cell_setting orthorhombic
_symmetry_space_group_name_Hall 'P 2c -2ac'
_symmetry_space_group_name_H-M 'P c a 21'
_atom_sites_solution_hydrogens geom
_atom_sites_solution_primary direct
_atom_sites_solution_secondary difmap
_audit_creation_method SHELXL-97
_cell_angle_alpha 90.00
_cell_angle_beta 90.00
_cell_angle_gamma 90.00
_cell_formula_units_Z 4
_cell_length_a 13.737(4)
_cell_length_b 9.975(3)
_cell_length_c 8.836(2)
_cell_measurement_reflns_used 902
_cell_measurement_temperature 173(2)
_cell_volume 1210.8(6)
_computing_cell_refinement 'Bruker SMART'
_computing_data_collection 'Bruker SMART'
_computing_data_reduction 'Bruker SHELXTL'
_computing_molecular_graphics 'Bruker SHELXTL'
_computing_publication_material 'Bruker SHELXTL'
_computing_structure_refinement 'SHELXL-97 (Sheldrick, 1997)'
_computing_structure_solution 'SHELXS-97 (Sheldrick, 1990)'
_diffrn_ambient_temperature 173(2)
_diffrn_measured_fraction_theta_full 0.998
_diffrn_measured_fraction_theta_max 0.998
_diffrn_measurement_device_type 'CCD area detector'
_diffrn_measurement_method 'phi and omega scans'
_diffrn_radiation_monochromator graphite
_diffrn_radiation_source 'fine-focus sealed tube'
_diffrn_radiation_type MoK\a
_diffrn_radiation_wavelength 0.71073
_diffrn_reflns_av_R_equivalents 0.0193
_diffrn_reflns_av_sigmaI/netI 0.0143
_diffrn_reflns_limit_h_max 15
_diffrn_reflns_limit_h_min -9
_diffrn_reflns_limit_k_max 11
_diffrn_reflns_limit_k_min -11
_diffrn_reflns_limit_l_max 9
_diffrn_reflns_limit_l_min -9
_diffrn_reflns_number 5070
_diffrn_reflns_theta_full 23.22
_diffrn_reflns_theta_max 23.22
_diffrn_reflns_theta_min 2.04
_exptl_absorpt_coefficient_mu 0.291
_exptl_absorpt_correction_type none
_exptl_crystal_colour colorless
_exptl_crystal_density_diffrn 1.255
_exptl_crystal_density_method 'not measured'
_exptl_crystal_description needle
_exptl_crystal_F_000 488
_exptl_crystal_size_max 0.29
_exptl_crystal_size_mid 0.04
_exptl_crystal_size_min 0.04
_refine_diff_density_max 0.132
_refine_diff_density_min -0.146
_refine_diff_density_rms 0.034
_refine_ls_abs_structure_details 'Flack H D (1983), Acta Cryst. A39, 876-881'
_refine_ls_abs_structure_Flack 0.49(6)
_refine_ls_extinction_coef 0.0248(19)
_refine_ls_extinction_expression Fc^*^=kFc[1+0.001xFc^2^\l^3^/sin(2\q)]^-1/4^
_refine_ls_extinction_method SHELXL
_refine_ls_goodness_of_fit_ref 1.038
_refine_ls_hydrogen_treatment mixed
_refine_ls_matrix_type full
_refine_ls_number_parameters 205
_refine_ls_number_reflns 1685
_refine_ls_number_restraints 1
_refine_ls_restrained_S_all 1.038
_refine_ls_R_factor_all 0.0224
_refine_ls_R_factor_gt 0.0222
_refine_ls_shift/su_max 0.100
_refine_ls_shift/su_mean 0.015
_refine_ls_structure_factor_coef Fsqd
_refine_ls_weighting_details '0.0434, 0.1399'
_refine_ls_weighting_scheme calc
_refine_ls_wR_factor_gt 0.0593
_refine_ls_wR_factor_ref 0.0596
_reflns_number_gt 1664
_reflns_number_total 1685
_reflns_threshold_expression >2sigma(I)
_cod_data_source_file cg4000439_si_002.cif
_cod_data_source_block HDmimClxDmim
_cod_depositor_comments
;
The following automatic conversions were performed:

'_symmetry_cell_setting' value 'Orthorhombic' changed to
'orthorhombic' according to
/home/saulius/struct/CIF-dictionaries/cif_core.dic dictionary named
'cif_core.dic' version 2.4.2 from 2011-04-26.

Automatic conversion script
Id: cif_fix_values 1891 2012-01-12 08:04:46Z andrius 
;
_cod_original_cell_volume 1210.8(5)
_cod_original_sg_symbol_H-M Pca2(1)
_cod_database_code 4507672

loop_
_symmetry_equiv_pos_as_xyz
'x, y, z'
'-x, -y, z+1/2'
'x+1/2, -y, z'
'-x+1/2, y, z+1/2'

loop_
_atom_site_label
_atom_site_type_symbol
_atom_site_fract_x
_atom_site_fract_y
_atom_site_fract_z
_atom_site_U_iso_or_equiv
_atom_site_adp_type
_atom_site_occupancy
_atom_site_symmetry_multiplicity
_atom_site_calc_flag
Cl1 Cl 0.06386(3) 0.21457(4) 0.32511(7) 0.03438(15) Uani 1 1 d
N1 N -0.28803(12) 0.01569(16) 0.05780(16) 0.0352(4) Uani 1 1 d
N3 N -0.24903(11) 0.17136(14) 0.21511(18) 0.0297(3) Uani 1 1 d
H3A H -0.2496(17) 0.239(2) 0.284(3) 0.052(7) Uiso 1 1 d
N11 N -0.25476(12) 0.53961(13) 0.57976(19) 0.0306(3) Uani 1 1 d
N13 N -0.23929(11) 0.37098(13) 0.42277(18) 0.0307(4) Uani 1 1 d
C2 C -0.32380(14) 0.10653(17) 0.1544(2) 0.0308(4) Uani 1 1 d
C4 C -0.16373(15) 0.12176(17) 0.1551(2) 0.0339(4) Uani 1 1 d
H4A H -0.1022(17) 0.152(2) 0.192(2) 0.038(5) Uiso 1 1 d
C5 C -0.18852(15) 0.0248(2) 0.0568(2) 0.0370(5) Uani 1 1 d
H5A H -0.1546(19) -0.034(3) -0.002(3) 0.066(8) Uiso 1 1 d
C6 C -0.3466(2) -0.0791(2) -0.0298(3) 0.0513(6) Uani 1 1 d
H6A H -0.384(3) -0.027(3) -0.088(4) 0.079(9) Uiso 1 1 d
H6B H -0.3727(18) -0.148(3) 0.029(3) 0.060(7) Uiso 1 1 d
H6C H -0.304(2) -0.127(3) -0.097(4) 0.086(9) Uiso 1 1 d
C7 C -0.42787(15) 0.1279(2) 0.1873(3) 0.0407(5) Uani 1 1 d
H7A H -0.4349(18) 0.209(3) 0.265(3) 0.071(9) Uiso 1 1 d
H7B H -0.4576(18) 0.051(3) 0.223(3) 0.052(7) Uiso 1 1 d
H7C H -0.4611(17) 0.150(2) 0.102(3) 0.048(6) Uiso 1 1 d
C12 C -0.30177(13) 0.45003(17) 0.4922(2) 0.0300(4) Uani 1 1 d
C14 C -0.14826(13) 0.41145(17) 0.4698(2) 0.0316(4) Uani 1 1 d
H14A H -0.0910(14) 0.3672(19) 0.435(2) 0.031(5) Uiso 1 1 d
C15 C -0.15646(13) 0.51542(19) 0.5661(2) 0.0324(4) Uani 1 1 d
H15A H -0.1130(16) 0.572(2) 0.622(2) 0.037(5) Uiso 1 1 d
C16 C -0.29852(16) 0.6447(2) 0.6718(3) 0.0384(4) Uani 1 1 d
H16A H -0.3337(17) 0.700(2) 0.611(3) 0.050(6) Uiso 1 1 d
H16B H -0.244(2) 0.699(2) 0.715(3) 0.071(8) Uiso 1 1 d
H16C H -0.3390(17) 0.610(2) 0.748(3) 0.048(6) Uiso 1 1 d
C17 C -0.40951(15) 0.4430(2) 0.4828(3) 0.0440(5) Uani 1 1 d
H17B H -0.428(2) 0.376(4) 0.410(4) 0.083(9) Uiso 1 1 d
H17C H -0.4355(17) 0.528(3) 0.451(3) 0.057(7) Uiso 1 1 d
H17A H -0.440(2) 0.408(3) 0.578(4) 0.088(10) Uiso 1 1 d

loop_
_atom_site_aniso_label
_atom_site_aniso_U_11
_atom_site_aniso_U_22
_atom_site_aniso_U_33
_atom_site_aniso_U_23
_atom_site_aniso_U_13
_atom_site_aniso_U_12
Cl1 0.0323(2) 0.0367(2) 0.0341(2) -0.0016(2) 0.0012(2) 0.00371(16)
N1 0.0467(10) 0.0333(8) 0.0258(8) 0.0038(7) 0.0007(8) -0.0076(7)
N3 0.0321(8) 0.0285(7) 0.0284(8) 0.0030(7) -0.0015(6) -0.0020(7)
N11 0.0289(7) 0.0316(7) 0.0313(8) 0.0011(8) 0.0017(6) 0.0043(8)
N13 0.0257(7) 0.0289(7) 0.0374(9) 0.0019(7) 0.0011(6) 0.0014(6)
C2 0.0373(10) 0.0281(8) 0.0270(9) 0.0062(8) -0.0041(8) -0.0040(7)
C4 0.0333(11) 0.0335(9) 0.0349(10) 0.0057(8) 0.0014(9) 0.0023(8)
C5 0.0447(12) 0.0356(11) 0.0308(11) 0.0049(9) 0.0058(9) 0.0027(9)
C6 0.0757(17) 0.0477(13) 0.0306(11) -0.0015(11) -0.0035(11) -0.0221(13)
C7 0.0349(11) 0.0430(12) 0.0440(13) 0.0081(10) -0.0045(9) -0.0069(8)
C12 0.0280(9) 0.0276(8) 0.0344(9) 0.0055(8) 0.0003(8) 0.0016(7)
C14 0.0248(10) 0.0337(10) 0.0364(10) 0.0012(8) 0.0023(7) 0.0026(8)
C15 0.0239(9) 0.0378(10) 0.0354(11) 0.0009(9) -0.0017(8) 0.0012(8)
C16 0.0397(11) 0.0374(10) 0.0379(10) 0.0001(10) 0.0075(9) 0.0090(9)
C17 0.0273(10) 0.0394(11) 0.0654(14) -0.0008(12) -0.0011(10) 0.0039(9)

loop_
_atom_type_symbol
_atom_type_description
_atom_type_scat_dispersion_real
_atom_type_scat_dispersion_imag
_atom_type_scat_source
C C 0.0033 0.0016 'International Tables Vol C Tables 4.2.6.8 and 6.1.1.4'
H H 0.0000 0.0000 'International Tables Vol C Tables 4.2.6.8 and 6.1.1.4'
N N 0.0061 0.0033 'International Tables Vol C Tables 4.2.6.8 and 6.1.1.4'
Cl Cl 0.1484 0.1585 'International Tables Vol C Tables 4.2.6.8 and 6.1.1.4'

loop_
_geom_angle_atom_site_label_1
_geom_angle_atom_site_label_2
_geom_angle_atom_site_label_3
_geom_angle
C2 N1 C5 108.98(17)
C2 N1 C6 124.99(18)
C5 N1 C6 126.0(2)
C2 N3 C4 109.13(17)
C12 N11 C15 107.68(15)
C12 N11 C16 126.89(16)
C15 N11 C16 125.42(17)
C12 N13 C14 106.00(15)
N3 C2 N1 107.68(17)
N3 C2 C7 126.88(18)
N1 C2 C7 125.44(17)
C5 C4 N3 106.94(18)
C4 C5 N1 107.27(19)
N13 C12 N11 110.63(15)
N13 C12 C17 126.55(17)
N11 C12 C17 122.80(17)
C15 C14 N13 109.89(16)
C14 C15 N11 105.80(16)

loop_
_geom_bond_atom_site_label_1
_geom_bond_atom_site_label_2
_geom_bond_distance
N1 C2 1.338(2)
N1 C5 1.370(3)
N1 C6 1.463(3)
N3 C2 1.327(2)
N3 C4 1.378(3)
N11 C12 1.347(2)
N11 C15 1.377(3)
N11 C16 1.457(2)
N13 C12 1.317(2)
N13 C14 1.378(3)
C2 C7 1.474(3)
C4 C5 1.344(3)
C12 C17 1.484(3)
C14 C15 1.347(3)

loop_
_geom_hbond_atom_site_label_D
_geom_hbond_atom_site_label_H
_geom_hbond_atom_site_label_A
_geom_hbond_distance_DH
_geom_hbond_distance_HA
_geom_hbond_distance_DA
_geom_hbond_angle_DHA
_geom_hbond_site_symmetry_A
C4 H4A Cl1 0.96(2) 2.64(2) 3.590(2) 172.5(17) .
C5 H5A Cl1 0.92(3) 2.67(3) 3.582(2) 177(2) 2_554
C6 H6B Cl1 0.93(3) 2.84(3) 3.630(3) 143.5(19) 3_455
C7 H7B Cl1 0.93(3) 2.81(3) 3.629(2) 148(2) 3_455
C7 H7C Cl1 0.91(3) 2.90(3) 3.805(2) 178(2) 4_454
C14 H14A Cl1 0.95(2) 2.79(2) 3.739(2) 173.9(15) .
C15 H15A Cl1 0.96(2) 2.87(2) 3.756(2) 155.0(16) 2_565
C16 H16A Cl1 0.91(3) 3.01(3) 3.864(2) 156.1(18) 3_465
C16 H16B Cl1 1.00(3) 2.80(3) 3.768(2) 164(2) 2_565
C17 H17C Cl1 0.96(3) 2.80(3) 3.707(2) 158.0(18) 3_465
